data_4071306
loop_
_publ_author_name
'Wu, Ji-Qian'
'Pan, Li'
'Hu, Ning-Hai'
'Li, Yue-Sheng'

_publ_section_title
;
 Synthesis, Structural Characterization, and Ethylene Polymerization
 Behavior of the Vanadium(III) Complexes Bearing Salicylaldiminato Ligands
;
_journal_issue 15
_journal_name_full Organometallics
_journal_page_first 3840
_journal_paper_doi 10.1021/om800097b
_journal_volume 27
_journal_year 2008
_chemical_formula_sum 'C38 H40 Br4 Cl N2 O5 V'
_chemical_formula_weight 1010.75
_chemical_name_systematic
; 
 ? 
;
_space_group_IT_number 15
_symmetry_cell_setting monoclinic
_symmetry_space_group_name_Hall '-C 2yc'
_symmetry_space_group_name_H-M 'C 1 2/c 1'
_atom_sites_solution_hydrogens geom
_atom_sites_solution_primary direct
_atom_sites_solution_secondary difmap
_audit_creation_method SHELXL-97
_cell_angle_alpha 90.00
_cell_angle_beta 101.7550(10)
_cell_angle_gamma 90.00
_cell_formula_units_Z 4
_cell_length_a 23.1831(18)
_cell_length_b 10.0939(8)
_cell_length_c 16.7657(13)
_cell_measurement_reflns_used 4379
_cell_measurement_temperature 185(2)
_cell_measurement_theta_max 26.03
_cell_measurement_theta_min 2.44
_cell_volume 3841.0(5)
_computing_cell_refinement 'Bruker SMART'
_computing_data_collection 'Bruker SMART'
_computing_data_reduction 'Bruker SAINT'
_computing_molecular_graphics 'Bruker SHELXTL'
_computing_publication_material 'Bruker SHELXTL'
_computing_structure_refinement 'SHELXL-97 (Sheldrick, 1997)'
_computing_structure_solution 'SHELXS-97 (Sheldrick, 1990)'
_diffrn_ambient_temperature 185(2)
_diffrn_measured_fraction_theta_full 0.999
_diffrn_measured_fraction_theta_max 0.999
_diffrn_measurement_device_type 'Bruker SMART APEX CCD area detector'
_diffrn_measurement_method '\f and \w scans'
_diffrn_radiation_monochromator graphite
_diffrn_radiation_source 'fine-focus sealed tube'
_diffrn_radiation_type MoK\a
_diffrn_radiation_wavelength 0.71073
_diffrn_reflns_av_R_equivalents 0.0242
_diffrn_reflns_av_sigmaI/netI 0.0286
_diffrn_reflns_limit_h_max 26
_diffrn_reflns_limit_h_min -28
_diffrn_reflns_limit_k_max 8
_diffrn_reflns_limit_k_min -12
_diffrn_reflns_limit_l_max 19
_diffrn_reflns_limit_l_min -20
_diffrn_reflns_number 10555
_diffrn_reflns_theta_full 26.04
_diffrn_reflns_theta_max 26.04
_diffrn_reflns_theta_min 1.79
_exptl_absorpt_coefficient_mu 4.534
_exptl_absorpt_correction_T_max 0.6726
_exptl_absorpt_correction_T_min 0.2756
_exptl_absorpt_correction_type multi-scan
_exptl_crystal_density_diffrn 1.748
_exptl_crystal_density_method 'not measured'
_exptl_crystal_F_000 2008
_exptl_crystal_size_max 0.38
_exptl_crystal_size_mid 0.19
_exptl_crystal_size_min 0.10
_refine_diff_density_max 0.612
_refine_diff_density_min -0.464
_refine_diff_density_rms 0.084
_refine_ls_extinction_method none
_refine_ls_goodness_of_fit_ref 1.033
_refine_ls_hydrogen_treatment constr
_refine_ls_matrix_type full
_refine_ls_number_parameters 232
_refine_ls_number_reflns 3809
_refine_ls_number_restraints 0
_refine_ls_restrained_S_all 1.033
_refine_ls_R_factor_all 0.0374
_refine_ls_R_factor_gt 0.0290
_refine_ls_shift/su_max 0.001
_refine_ls_shift/su_mean 0.000
_refine_ls_structure_factor_coef Fsqd
_refine_ls_weighting_details 'calc w=1/[\s^2^(Fo^2^)+(0.0427P)^2^+2.7216P] where P=(Fo^2^+2Fc^2^)/3'
_refine_ls_weighting_scheme calc
_refine_ls_wR_factor_gt 0.0715
_refine_ls_wR_factor_ref 0.0754
_reflns_number_gt 3214
_reflns_number_total 3809
_reflns_threshold_expression >2sigma(I)
_cod_data_source_file om800097b-file001.cif
_cod_data_source_block 3k
_cod_depositor_comments
;
The following automatic conversions were performed:

'_symmetry_cell_setting' value 'Monoclinic' changed to 'monoclinic'
according to /home/saulius/struct/CIF-dictionaries/cif_core.dic
dictionary named 'cif_core.dic' version 2.4.1 from
2010-06-29.

'_exptl_absorpt_correction_type' value 'Multi-scan'
changed to 'multi-scan' according to
/home/saulius/struct/CIF-dictionaries/cif_core.dic dictionary named
'cif_core.dic' version 2.4.1 from 2010-06-29.

Automatic conversion script
Id: cif_fix_values 1715 2011-07-08 13:25:40Z adriana 
;
_cod_original_sg_symbol_H-M C2/c
_cod_database_code 4071306

loop_
_symmetry_equiv_pos_as_xyz
'x, y, z'
'-x, y, -z+1/2'
'x+1/2, y+1/2, z'
'-x+1/2, y+1/2, -z+1/2'
'-x, -y, -z'
'x, -y, z-1/2'
'-x+1/2, -y+1/2, -z'
'x+1/2, -y+1/2, z-1/2'

loop_
_atom_site_label
_atom_site_type_symbol
_atom_site_fract_x
_atom_site_fract_y
_atom_site_fract_z
_atom_site_U_iso_or_equiv
_atom_site_adp_type
_atom_site_occupancy
_atom_site_symmetry_multiplicity
_atom_site_calc_flag
_atom_site_refinement_flags
Br1 Br 0.559245(12) 0.31770(3) 0.532855(17) 0.03242(10) Uani 1 1 d .
Br2 Br 0.785892(12) 0.46908(3) 0.485055(19) 0.03589(10) Uani 1 1 d .
V1 V 0.5000 0.20670(6) 0.2500 0.01956(14) Uani 1 2 d S
O1 O 0.54535(7) 0.23349(17) 0.35873(11) 0.0229(4) Uani 1 1 d .
O2 O 0.5000 0.4195(2) 0.2500 0.0320(6) Uani 1 2 d S
N1 N 0.58001(9) 0.2213(2) 0.20444(13) 0.0208(4) Uani 1 1 d .
Cl1 Cl 0.5000 -0.01944(9) 0.2500 0.0321(2) Uani 1 2 d S
C1 C 0.59785(11) 0.2849(2) 0.38414(16) 0.0214(5) Uani 1 1 d .
C2 C 0.61496(11) 0.3306(2) 0.46538(16) 0.0224(5) Uani 1 1 d .
C3 C 0.67000(11) 0.3839(3) 0.49613(16) 0.0264(6) Uani 1 1 d .
H3 H 0.6802 0.4126 0.5512 0.032 Uiso 1 1 calc R
C4 C 0.71008(11) 0.3948(3) 0.44529(17) 0.0267(6) Uani 1 1 d .
C5 C 0.69570(11) 0.3542(3) 0.36591(17) 0.0271(6) Uani 1 1 d .
H5 H 0.7237 0.3627 0.3319 0.033 Uiso 1 1 calc R
C6 C 0.63984(11) 0.2999(3) 0.33407(16) 0.0240(6) Uani 1 1 d .
C7 C 0.62880(11) 0.2631(3) 0.24894(16) 0.0243(6) Uani 1 1 d .
H7 H 0.6613 0.2705 0.2226 0.029 Uiso 1 1 calc R
C8 C 0.58254(10) 0.1993(2) 0.11982(16) 0.0214(5) Uani 1 1 d .
C9 C 0.60410(11) 0.2981(3) 0.07600(17) 0.0272(6) Uani 1 1 d .
H9 H 0.6160 0.3808 0.1010 0.033 Uiso 1 1 calc R
C10 C 0.60815(12) 0.2758(3) -0.00409(17) 0.0307(6) Uani 1 1 d .
H10 H 0.6230 0.3434 -0.0339 0.037 Uiso 1 1 calc R
C11 C 0.59076(11) 0.1559(3) -0.04098(17) 0.0279(6) Uani 1 1 d .
H11 H 0.5935 0.1409 -0.0961 0.034 Uiso 1 1 calc R
C12 C 0.56942(11) 0.0576(3) 0.00279(17) 0.0265(6) Uani 1 1 d .
H12 H 0.5577 -0.0250 -0.0224 0.032 Uiso 1 1 calc R
C13 C 0.56498(11) 0.0785(3) 0.08337(16) 0.0245(6) Uani 1 1 d .
H13 H 0.5501 0.0109 0.1131 0.029 Uiso 1 1 calc R
C14 C 0.51570(16) 0.5033(3) 0.18726(19) 0.0385(8) Uani 1 1 d .
H14A H 0.4953 0.4734 0.1325 0.046 Uiso 1 1 calc R
H14B H 0.5587 0.5006 0.1899 0.046 Uiso 1 1 calc R
C15 C 0.49685(19) 0.6388(3) 0.2037(2) 0.0520(10) Uani 1 1 d .
H15A H 0.4556 0.6553 0.1758 0.062 Uiso 1 1 calc R
H15B H 0.5227 0.7063 0.1862 0.062 Uiso 1 1 calc R
O3 O 0.75079(10) 0.3860(2) 0.18583(15) 0.0499(6) Uani 1 1 d .
C18 C 0.80503(17) 0.4462(4) 0.2256(2) 0.0538(9) Uani 1 1 d .
H18A H 0.7981 0.5092 0.2679 0.065 Uiso 1 1 calc R
H18B H 0.8233 0.4947 0.1858 0.065 Uiso 1 1 calc R
C19 C 0.84427(17) 0.3348(4) 0.2635(3) 0.0617(11) Uani 1 1 d .
H19A H 0.8439 0.3265 0.3223 0.074 Uiso 1 1 calc R
H19B H 0.8853 0.3492 0.2571 0.074 Uiso 1 1 calc R
C20 C 0.81805(19) 0.2118(4) 0.2170(3) 0.0685(12) Uani 1 1 d .
H20A H 0.8477 0.1660 0.1919 0.082 Uiso 1 1 calc R
H20B H 0.8030 0.1492 0.2534 0.082 Uiso 1 1 calc R
C21 C 0.76821(15) 0.2663(4) 0.1524(2) 0.0487(9) Uani 1 1 d .
H21A H 0.7819 0.2842 0.1012 0.058 Uiso 1 1 calc R
H21B H 0.7350 0.2029 0.1409 0.058 Uiso 1 1 calc R

loop_
_atom_site_aniso_label
_atom_site_aniso_U_11
_atom_site_aniso_U_22
_atom_site_aniso_U_33
_atom_site_aniso_U_23
_atom_site_aniso_U_13
_atom_site_aniso_U_12
Br1 0.03602(17) 0.04051(18) 0.02352(16) -0.00659(12) 0.01267(12) -0.00498(12)
Br2 0.02754(16) 0.04052(18) 0.03623(19) -0.00518(13) -0.00148(12) -0.01015(12)
V1 0.0194(3) 0.0222(3) 0.0174(3) 0.000 0.0046(2) 0.000
O1 0.0202(9) 0.0288(9) 0.0199(9) -0.0010(8) 0.0049(7) -0.0038(7)
O2 0.0617(19) 0.0158(12) 0.0244(15) 0.000 0.0224(13) 0.000
N1 0.0223(11) 0.0208(10) 0.0200(11) -0.0020(9) 0.0055(9) -0.0013(8)
Cl1 0.0392(5) 0.0231(5) 0.0369(6) 0.000 0.0144(4) 0.000
C1 0.0237(13) 0.0186(12) 0.0222(14) 0.0003(10) 0.0051(11) 0.0009(10)
C2 0.0277(13) 0.0231(13) 0.0172(13) -0.0002(10) 0.0067(11) 0.0004(10)
C3 0.0305(14) 0.0257(14) 0.0217(14) -0.0034(11) 0.0023(11) 0.0004(11)
C4 0.0207(13) 0.0272(14) 0.0293(15) -0.0007(12) -0.0017(11) -0.0047(11)
C5 0.0240(13) 0.0319(15) 0.0261(15) -0.0017(12) 0.0065(11) -0.0040(11)
C6 0.0237(13) 0.0263(14) 0.0216(14) -0.0024(11) 0.0034(11) -0.0008(10)
C7 0.0241(13) 0.0282(14) 0.0226(14) -0.0015(11) 0.0098(11) -0.0004(11)
C8 0.0161(12) 0.0292(14) 0.0187(13) -0.0025(11) 0.0029(10) 0.0027(10)
C9 0.0280(14) 0.0279(14) 0.0268(15) -0.0045(11) 0.0081(12) -0.0041(11)
C10 0.0328(15) 0.0356(15) 0.0260(15) 0.0029(12) 0.0113(12) -0.0031(12)
C11 0.0258(14) 0.0400(16) 0.0185(14) -0.0035(12) 0.0058(11) 0.0053(12)
C12 0.0216(13) 0.0297(14) 0.0276(15) -0.0068(12) 0.0035(11) 0.0016(11)
C13 0.0221(13) 0.0262(13) 0.0255(15) -0.0009(11) 0.0052(11) 0.0011(10)
C14 0.072(2) 0.0248(14) 0.0255(16) 0.0033(12) 0.0251(15) -0.0040(14)
C15 0.092(3) 0.0337(17) 0.040(2) 0.0093(15) 0.037(2) 0.0086(18)
O3 0.0429(13) 0.0542(14) 0.0543(15) -0.0099(12) 0.0138(11) -0.0040(11)
C18 0.057(2) 0.053(2) 0.055(2) -0.0123(18) 0.0211(18) -0.0201(18)
C19 0.044(2) 0.081(3) 0.058(3) -0.003(2) 0.0064(19) -0.0116(19)
C20 0.059(2) 0.053(2) 0.095(4) 0.003(2) 0.020(2) -0.0031(19)
C21 0.0415(18) 0.056(2) 0.052(2) -0.0125(17) 0.0175(16) -0.0114(16)

loop_
_atom_type_symbol
_atom_type_description
_atom_type_scat_dispersion_real
_atom_type_scat_dispersion_imag
_atom_type_scat_source
C C 0.0033 0.0016 'International Tables Vol C Tables 4.2.6.8 and 6.1.1.4'
H H 0.0000 0.0000 'International Tables Vol C Tables 4.2.6.8 and 6.1.1.4'
N N 0.0061 0.0033 'International Tables Vol C Tables 4.2.6.8 and 6.1.1.4'
O O 0.0106 0.0060 'International Tables Vol C Tables 4.2.6.8 and 6.1.1.4'
V V 0.3005 0.5294 'International Tables Vol C Tables 4.2.6.8 and 6.1.1.4'
Br Br -0.2901 2.4595 'International Tables Vol C Tables 4.2.6.8 and 6.1.1.4'
Cl Cl 0.1484 0.1585 'International Tables Vol C Tables 4.2.6.8 and 6.1.1.4'

loop_
_geom_angle_atom_site_label_1
_geom_angle_atom_site_label_2
_geom_angle_atom_site_label_3
_geom_angle
_geom_angle_site_symmetry_1
_geom_angle_site_symmetry_3
O1 V1 O1 163.88(11) . 2_655
O1 V1 O2 81.94(5) . .
O1 V1 O2 81.94(5) 2_655 .
O1 V1 N1 89.00(8) . .
O1 V1 N1 89.90(8) 2_655 .
O2 V1 N1 86.06(6) . .
O1 V1 N1 89.90(8) . 2_655
O1 V1 N1 88.99(8) 2_655 2_655
O2 V1 N1 86.06(6) . 2_655
N1 V1 N1 172.13(11) . 2_655
O1 V1 Cl1 98.06(5) . .
O1 V1 Cl1 98.06(5) 2_655 .
O2 V1 Cl1 180.0 . .
N1 V1 Cl1 93.94(6) . .
N1 V1 Cl1 93.94(6) 2_655 .
C1 O1 V1 130.80(16) . .
C14 O2 C14 108.8(3) . 2_655
C14 O2 V1 125.60(14) . .
C14 O2 V1 125.60(14) 2_655 .
C7 N1 C8 114.2(2) . .
C7 N1 V1 122.30(17) . .
C8 N1 V1 123.18(15) . .
O1 C1 C2 120.1(2) . .
O1 C1 C6 123.6(2) . .
C2 C1 C6 116.3(2) . .
C3 C2 C1 122.8(2) . .
C3 C2 Br1 119.7(2) . .
C1 C2 Br1 117.53(19) . .
C2 C3 C4 119.0(2) . .
C2 C3 H3 120.5 . .
C4 C3 H3 120.5 . .
C5 C4 C3 120.9(2) . .
C5 C4 Br2 119.0(2) . .
C3 C4 Br2 120.2(2) . .
C4 C5 C6 120.6(2) . .
C4 C5 H5 119.7 . .
C6 C5 H5 119.7 . .
C5 C6 C1 120.5(2) . .
C5 C6 C7 116.0(2) . .
C1 C6 C7 123.5(2) . .
N1 C7 C6 127.7(2) . .
N1 C7 H7 116.1 . .
C6 C7 H7 116.1 . .
C13 C8 C9 120.1(2) . .
C13 C8 N1 119.9(2) . .
C9 C8 N1 119.9(2) . .
C10 C9 C8 120.0(2) . .
C10 C9 H9 120.0 . .
C8 C9 H9 120.0 . .
C11 C10 C9 120.4(3) . .
C11 C10 H10 119.8 . .
C9 C10 H10 119.8 . .
C10 C11 C12 119.6(3) . .
C10 C11 H11 120.2 . .
C12 C11 H11 120.2 . .
C11 C12 C13 120.8(3) . .
C11 C12 H12 119.6 . .
C13 C12 H12 119.6 . .
C8 C13 C12 119.2(2) . .
C8 C13 H13 120.4 . .
C12 C13 H13 120.4 . .
O2 C14 C15 106.0(2) . .
O2 C14 H14A 110.5 . .
C15 C14 H14A 110.5 . .
O2 C14 H14B 110.5 . .
C15 C14 H14B 110.5 . .
H14A C14 H14B 108.7 . .
C14 C15 C15 102.6(2) . 2_655
C14 C15 H15A 111.2 . .
C15 C15 H15A 111.2 2_655 .
C14 C15 H15B 111.2 . .
C15 C15 H15B 111.2 2_655 .
H15A C15 H15B 109.2 . .
C21 O3 C18 104.5(3) . .
O3 C18 C19 106.1(3) . .
O3 C18 H18A 110.5 . .
C19 C18 H18A 110.5 . .
O3 C18 H18B 110.5 . .
C19 C18 H18B 110.5 . .
H18A C18 H18B 108.7 . .
C18 C19 C20 104.4(3) . .
C18 C19 H19A 110.9 . .
C20 C19 H19A 110.9 . .
C18 C19 H19B 110.9 . .
C20 C19 H19B 110.9 . .
H19A C19 H19B 108.9 . .
C21 C20 C19 103.6(3) . .
C21 C20 H20A 111.0 . .
C19 C20 H20A 111.0 . .
C21 C20 H20B 111.0 . .
C19 C20 H20B 111.0 . .
H20A C20 H20B 109.0 . .
O3 C21 C20 105.2(3) . .
O3 C21 H21A 110.7 . .
C20 C21 H21A 110.7 . .
O3 C21 H21B 110.7 . .
C20 C21 H21B 110.7 . .
H21A C21 H21B 108.8 . .

loop_
_geom_bond_atom_site_label_1
_geom_bond_atom_site_label_2
_geom_bond_distance
_geom_bond_site_symmetry_2
Br1 C2 1.887(3) .
Br2 C4 1.902(3) .
V1 O1 1.9289(17) .
V1 O1 1.9290(17) 2_655
V1 O2 2.148(3) .
V1 N1 2.150(2) .
V1 N1 2.150(2) 2_655
V1 Cl1 2.2826(11) .
O1 C1 1.312(3) .
O2 C14 1.452(3) .
O2 C14 1.452(3) 2_655
N1 C7 1.292(3) .
N1 C8 1.449(3) .
C1 C2 1.416(4) .
C1 C6 1.417(4) .
C2 C3 1.384(4) .
C3 C4 1.388(4) .
C3 H3 0.9500 .
C4 C5 1.367(4) .
C5 C6 1.407(4) .
C5 H5 0.9500 .
C6 C7 1.446(4) .
C7 H7 0.9500 .
C8 C13 1.387(4) .
C8 C9 1.390(4) .
C9 C10 1.383(4) .
C9 H9 0.9500 .
C10 C11 1.382(4) .
C10 H10 0.9500 .
C11 C12 1.384(4) .
C11 H11 0.9500 .
C12 C13 1.392(4) .
C12 H12 0.9500 .
C13 H13 0.9500 .
C14 C15 1.478(4) .
C14 H14A 0.9900 .
C14 H14B 0.9900 .
C15 C15 1.530(6) 2_655
C15 H15A 0.9900 .
C15 H15B 0.9900 .
O3 C21 1.425(4) .
O3 C18 1.433(4) .
C18 C19 1.504(6) .
C18 H18A 0.9900 .
C18 H18B 0.9900 .
C19 C20 1.525(6) .
C19 H19A 0.9900 .
C19 H19B 0.9900 .
C20 C21 1.518(5) .
C20 H20A 0.9900 .
C20 H20B 0.9900 .
C21 H21A 0.9900 .
C21 H21B 0.9900 .
